data_7235742
loop_
_publ_author_name
'Ren, Cai-Xia'
'Cai, Li-Xuan'
'Chen, Cheng'
'Tan, Bin'
'Zhang, Ya-Jun'
'Zhang, Jie'

_publ_section_title
;
 \p-Conjugation-directed highly selective adsorption of benzene over
 cyclohexane
;
_journal_issue 24
_journal_name_full 'Journal of Materials Chemistry A'
_journal_page_first 9015
_journal_paper_doi 10.1039/c4ta01231c
_journal_volume 2
_journal_year 2014
_chemical_formula_moiety 'C25 H17 N2 O6 Zn'
_chemical_formula_sum 'C25 H17 N2 O6 Zn'
_chemical_formula_weight 506.78
_space_group_IT_number 13
_space_group_name_Hall '-P 2yac'
_space_group_name_H-M_alt 'P 1 2/n 1'
_symmetry_cell_setting monoclinic
_symmetry_space_group_name_H-M 'P 1 2/n 1'
_atom_sites_solution_hydrogens geom
_atom_sites_solution_primary direct
_atom_sites_solution_secondary difmap
_audit_creation_method SHELXL-97
_cell_angle_alpha 90.00
_cell_angle_beta 100.725(4)
_cell_angle_gamma 90.00
_cell_formula_units_Z 4
_cell_length_a 18.085(6)
_cell_length_b 9.034(3)
_cell_length_c 22.337(8)
_cell_measurement_reflns_used 8371
_cell_measurement_temperature 293(2)
_cell_measurement_theta_max 27.4835
_cell_measurement_theta_min 2.2542
_cell_volume 3586(2)
_computing_cell_refinement 'CrystalClear (Rigaku Inc., 2007)'
_computing_data_collection 'CrystalClear (Rigaku Inc., 2007)'
_computing_data_reduction 'CrystalClear (Rigaku Inc., 2007)'
_computing_structure_refinement 'SHELXL-97 (Sheldrick, 1997)'
_computing_structure_solution 'SHELXS-97 (Sheldrick, 1990)'
_diffrn_ambient_temperature 293(2)
_diffrn_measured_fraction_theta_full 0.996
_diffrn_measured_fraction_theta_max 0.996
_diffrn_measurement_device_type Multi-scan
_diffrn_measurement_method CCD_Profile_fitting
_diffrn_radiation_monochromator graphite
_diffrn_radiation_source 'fine-focus sealed tube'
_diffrn_radiation_type MoK\a
_diffrn_radiation_wavelength 0.71073
_diffrn_reflns_av_R_equivalents 0.0489
_diffrn_reflns_av_sigmaI/netI 0.0482
_diffrn_reflns_limit_h_max 23
_diffrn_reflns_limit_h_min -23
_diffrn_reflns_limit_k_max 11
_diffrn_reflns_limit_k_min -11
_diffrn_reflns_limit_l_max 28
_diffrn_reflns_limit_l_min -28
_diffrn_reflns_number 27597
_diffrn_reflns_theta_full 27.42
_diffrn_reflns_theta_max 27.42
_diffrn_reflns_theta_min 2.25
_exptl_absorpt_coefficient_mu 0.713
_exptl_absorpt_correction_T_max 1.0000
_exptl_absorpt_correction_T_min 0.6186
_exptl_absorpt_correction_type multi-scan
_exptl_crystal_colour Colorless
_exptl_crystal_density_diffrn 0.939
_exptl_crystal_density_method 'not measured'
_exptl_crystal_description Bulk
_exptl_crystal_F_000 1036
_exptl_crystal_size_max 0.28
_exptl_crystal_size_mid 0.23
_exptl_crystal_size_min 0.19
_platon_squeeze_details ' ?'
_refine_diff_density_max 0.793
_refine_diff_density_min -0.599
_refine_diff_density_rms 0.081
_refine_ls_extinction_coef 0.0042(7)
_refine_ls_extinction_expression Fc^*^=kFc[1+0.001xFc^2^\l^3^/sin(2\q)]^-1/4^
_refine_ls_extinction_method SHELXL
_refine_ls_goodness_of_fit_ref 1.015
_refine_ls_hydrogen_treatment mixed
_refine_ls_matrix_type full
_refine_ls_number_parameters 308
_refine_ls_number_reflns 8155
_refine_ls_number_restraints 0
_refine_ls_restrained_S_all 1.015
_refine_ls_R_factor_all 0.0695
_refine_ls_R_factor_gt 0.0572
_refine_ls_shift/su_max 0.002
_refine_ls_shift/su_mean 0.000
_refine_ls_structure_factor_coef Fsqd
_refine_ls_weighting_details 'calc w=1/[\s^2^(Fo^2^)+(0.1108P)^2^+0.0000P] where P=(Fo^2^+2Fc^2^)/3'
_refine_ls_weighting_scheme calc
_refine_ls_wR_factor_gt 0.1687
_refine_ls_wR_factor_ref 0.1778
_reflns_number_gt 6234
_reflns_number_total 8155
_reflns_threshold_expression >2sigma(I)
_cod_data_source_file c4ta01231c2.cif
_cod_data_source_block 2-bpe
_cod_depositor_comments
;
The following automatic conversions were performed:

data item '_exptl_absorpt_correction_type' value 'Multi-scan' was
changed to 'multi-scan' in accordance with the
/home/saulius/struct/COD-crude-data/automatic-downloads/DataCite-retrospective/RSC/depositions/lib/dictionaries/cif_core.dic
dictionary named 'cif_core.dic' version 2.4.2 last updated on
2011-04-26.

Automatic conversion script
Id: cif_fix_values 6909 2019-04-08 15:41:33Z antanas 
;
_cod_original_sg_symbol_H-M P2/n
_cod_database_code 7235742

loop_
_symmetry_equiv_pos_as_xyz
'x, y, z'
'-x+1/2, y, -z+1/2'
'-x, -y, -z'
'x-1/2, -y, z-1/2'

loop_
_atom_site_label
_atom_site_type_symbol
_atom_site_fract_x
_atom_site_fract_y
_atom_site_fract_z
_atom_site_U_iso_or_equiv
_atom_site_adp_type
_atom_site_occupancy
_atom_site_symmetry_multiplicity
_atom_site_calc_flag
_atom_site_refinement_flags
Zn1 Zn 0.490288(16) 0.49184(3) 0.636905(11) 0.03888(13) Uani 1 1 d .
O1 O 0.52263(11) 0.31636(19) 0.40511(8) 0.0491(4) Uani 1 1 d .
O2 O 0.41387(11) 0.3490(2) 0.43589(8) 0.0502(4) Uani 1 1 d .
O3 O 0.48042(12) 0.3530(2) 0.56988(8) 0.0520(5) Uani 1 1 d .
O4 O 0.38303(15) 0.2218(3) 0.58590(12) 0.0820(7) Uani 1 1 d .
O5 O 0.45140(18) 0.7335(4) 1.29590(13) 0.1077(10) Uani 1 1 d .
O6 O 0.41679(16) 0.5020(3) 1.29810(12) 0.0835(9) Uani 1 1 d .
N1 N 0.41443(15) 0.5147(2) 0.69424(10) 0.0485(5) Uani 1 1 d .
N2 N 0.17730(12) 0.7246(3) 1.02105(8) 0.0474(5) Uani 1 1 d .
C1 C 0.47264(14) 0.2794(3) 0.43545(9) 0.0396(5) Uani 1 1 d .
C2 C 0.48796(13) 0.1377(2) 0.47068(9) 0.0354(5) Uani 1 1 d .
C3 C 0.46681(13) 0.1148(3) 0.52732(9) 0.0366(5) Uani 1 1 d .
C4 C 0.43892(15) 0.2392(3) 0.56304(10) 0.0428(5) Uani 1 1 d .
C5 C 0.47826(14) -0.0204(2) 0.55526(11) 0.0389(5) Uani 1 1 d .
H1 H 0.4629 -0.0351 0.5932 0.047 Uiso 1 1 calc R
C6 C 0.40263(19) 0.6492(4) 0.71498(13) 0.0593(7) Uani 1 1 d .
H2 H 0.4207 0.7328 0.6963 0.071 Uiso 1 1 calc R
C7 C 0.3648(2) 0.6716(4) 0.76295(15) 0.0732(9) Uani 1 1 d .
H3 H 0.3566 0.7689 0.7765 0.088 Uiso 1 1 calc R
C8 C 0.3387(2) 0.5476(5) 0.79114(13) 0.0661(8) Uani 1 1 d .
C9 C 0.3499(2) 0.4125(4) 0.76836(15) 0.0703(9) Uani 1 1 d .
H4 H 0.3319 0.3266 0.7856 0.084 Uiso 1 1 calc R
C10 C 0.38723(19) 0.3990(4) 0.72055(14) 0.0614(8) Uani 1 1 d .
H5 H 0.3941 0.3027 0.7054 0.074 Uiso 1 1 calc R
C11 C 0.2984(2) 0.5556(5) 0.84334(15) 0.0728(9) Uani 1 1 d .
H7 H 0.2868 0.4654 0.8614 0.087 Uiso 1 1 calc R
C12 C 0.2779(2) 0.6798(4) 0.86577(15) 0.0752(9) Uani 1 1 d .
H6 H 0.2887 0.7695 0.8470 0.090 Uiso 1 1 calc R
C13 C 0.23921(18) 0.6896(4) 0.91848(13) 0.0615(8) Uani 1 1 d .
C14 C 0.2370(2) 0.8246(4) 0.94588(14) 0.0702(9) Uani 1 1 d .
H8 H 0.2561 0.9093 0.9287 0.084 Uiso 1 1 calc R
C15 C 0.20786(19) 0.8388(3) 0.99722(13) 0.0609(7) Uani 1 1 d .
H11 H 0.2093 0.9327 1.0166 0.073 Uiso 1 1 calc R
C16 C 0.17300(16) 0.5918(4) 0.99364(12) 0.0564(7) Uani 1 1 d .
H10 H 0.1483 0.5118 1.0093 0.068 Uiso 1 1 calc R
C17 C 0.20437(19) 0.5722(4) 0.94304(13) 0.0642(8) Uani 1 1 d .
H9 H 0.2025 0.4774 0.9243 0.077 Uiso 1 1 calc R
C18 C 0.15419(16) 0.7407(4) 1.08106(10) 0.0602(8) Uani 1 1 d .
H13 H 0.1121 0.6722 1.0836 0.072 Uiso 1 1 calc R
H12 H 0.1367 0.8431 1.0859 0.072 Uiso 1 1 calc R
C19 C 0.22047(15) 0.7057(4) 1.13123(11) 0.0527(7) Uani 1 1 d .
C20 C 0.2633(2) 0.8234(5) 1.16072(14) 0.0784(10) Uani 1 1 d .
H14 H 0.2506 0.9225 1.1489 0.094 Uiso 1 1 calc R
C21 C 0.3241(2) 0.7946(5) 1.20706(16) 0.0842(11) Uani 1 1 d .
H15 H 0.3528 0.8746 1.2271 0.101 Uiso 1 1 calc R
C22 C 0.34287(18) 0.6554(4) 1.22384(12) 0.0653(9) Uani 1 1 d .
C23 C 0.3007(2) 0.5366(5) 1.19482(17) 0.0802(11) Uani 1 1 d .
H17 H 0.3135 0.4376 1.2068 0.096 Uiso 1 1 calc R
C24 C 0.2395(2) 0.5657(5) 1.14792(14) 0.0727(9) Uani 1 1 d .
H16 H 0.2112 0.4858 1.1277 0.087 Uiso 1 1 calc R
C25 C 0.4082(2) 0.6283(6) 1.27686(16) 0.0810(11) Uani 1 1 d .

loop_
_atom_site_aniso_label
_atom_site_aniso_U_11
_atom_site_aniso_U_22
_atom_site_aniso_U_33
_atom_site_aniso_U_23
_atom_site_aniso_U_13
_atom_site_aniso_U_12
Zn1 0.0483(2) 0.0370(2) 0.03277(18) 0.00078(9) 0.01138(13) 0.00269(11)
O1 0.0607(12) 0.0376(9) 0.0530(10) 0.0110(7) 0.0212(8) 0.0040(8)
O2 0.0569(11) 0.0471(10) 0.0470(9) 0.0089(7) 0.0110(8) 0.0175(8)
O3 0.0706(13) 0.0400(10) 0.0477(10) -0.0079(7) 0.0166(9) -0.0011(9)
O4 0.0832(17) 0.0706(15) 0.1077(18) -0.0192(13) 0.0578(15) -0.0004(12)
O5 0.087(2) 0.132(3) 0.0875(18) -0.0119(17) -0.0272(15) 0.0088(19)
O6 0.0670(16) 0.119(3) 0.0627(15) 0.0319(13) 0.0082(12) 0.0176(13)
N1 0.0587(14) 0.0521(14) 0.0380(11) -0.0002(8) 0.0176(10) -0.0002(9)
N2 0.0399(11) 0.0720(15) 0.0307(9) 0.0013(9) 0.0078(8) 0.0046(10)
C1 0.0503(14) 0.0367(12) 0.0307(10) -0.0024(8) 0.0050(9) 0.0014(10)
C2 0.0399(12) 0.0321(11) 0.0345(10) -0.0014(8) 0.0075(8) -0.0003(9)
C3 0.0391(12) 0.0368(12) 0.0341(10) -0.0011(8) 0.0078(8) 0.0007(9)
C4 0.0507(14) 0.0402(13) 0.0389(11) 0.0012(9) 0.0123(10) 0.0063(11)
C5 0.0436(13) 0.0405(13) 0.0329(10) 0.0019(8) 0.0077(9) -0.0009(9)
C6 0.072(2) 0.0567(18) 0.0552(15) -0.0060(13) 0.0280(14) 0.0019(14)
C7 0.086(2) 0.075(2) 0.0628(18) -0.0241(16) 0.0264(17) 0.0109(18)
C8 0.067(2) 0.094(2) 0.0423(14) 0.0051(15) 0.0220(14) -0.0048(18)
C9 0.082(2) 0.078(2) 0.0601(18) 0.0085(16) 0.0371(17) 0.0016(18)
C10 0.072(2) 0.0616(19) 0.0566(16) 0.0047(13) 0.0287(14) -0.0038(15)
C11 0.074(2) 0.092(2) 0.0572(18) -0.0026(18) 0.0247(16) -0.0002(19)
C12 0.085(2) 0.092(3) 0.0527(16) -0.0062(16) 0.0250(16) -0.002(2)
C13 0.0565(17) 0.085(2) 0.0465(14) -0.0010(14) 0.0180(12) 0.0001(15)
C14 0.086(2) 0.078(2) 0.0527(16) 0.0020(15) 0.0291(16) -0.0097(18)
C15 0.078(2) 0.0557(17) 0.0528(15) 0.0015(12) 0.0209(14) 0.0031(14)
C16 0.0528(16) 0.071(2) 0.0436(13) 0.0050(12) 0.0032(11) -0.0080(14)
C17 0.071(2) 0.074(2) 0.0464(15) -0.0149(14) 0.0075(13) 0.0058(16)
C18 0.0482(15) 0.102(2) 0.0326(11) 0.0034(13) 0.0136(10) 0.0112(15)
C19 0.0470(15) 0.080(2) 0.0327(11) 0.0026(12) 0.0106(10) 0.0069(13)
C20 0.074(2) 0.098(3) 0.0569(18) 0.0039(17) -0.0053(16) 0.0128(19)
C21 0.081(3) 0.100(3) 0.0629(19) -0.0041(19) -0.0085(17) 0.003(2)
C22 0.0536(17) 0.105(3) 0.0373(13) 0.0053(14) 0.0081(12) 0.0027(17)
C23 0.079(3) 0.097(3) 0.064(2) 0.0259(19) 0.0113(18) 0.020(2)
C24 0.072(2) 0.093(3) 0.0494(16) 0.0056(16) 0.0027(14) -0.0008(19)
C25 0.059(2) 0.124(4) 0.063(2) 0.010(2) 0.0189(16) 0.016(2)

loop_
_atom_type_symbol
_atom_type_description
_atom_type_scat_dispersion_real
_atom_type_scat_dispersion_imag
_atom_type_scat_source
C C 0.0033 0.0016 'International Tables Vol C Tables 4.2.6.8 and 6.1.1.4'
H H 0.0000 0.0000 'International Tables Vol C Tables 4.2.6.8 and 6.1.1.4'
N N 0.0061 0.0033 'International Tables Vol C Tables 4.2.6.8 and 6.1.1.4'
O O 0.0106 0.0060 'International Tables Vol C Tables 4.2.6.8 and 6.1.1.4'
Zn Zn 0.2839 1.4301 'International Tables Vol C Tables 4.2.6.8 and 6.1.1.4'

loop_
_geom_angle_atom_site_label_1
_geom_angle_atom_site_label_2
_geom_angle_atom_site_label_3
_geom_angle
_geom_angle_site_symmetry_1
_geom_angle_site_symmetry_3
O3 Zn1 O1 102.50(8) . 3_666
O3 Zn1 O6 121.45(11) . 3_667
O1 Zn1 O6 109.30(10) 3_666 3_667
O3 Zn1 N1 124.84(9) . .
O1 Zn1 N1 100.11(8) 3_666 .
O6 Zn1 N1 96.47(11) 3_667 .
C1 O1 Zn1 116.95(16) . 3_666
C4 O3 Zn1 125.95(16) . .
C25 O6 Zn1 106.3(3) . 3_667
C6 N1 C10 117.7(3) . .
C6 N1 Zn1 118.53(19) . .
C10 N1 Zn1 122.6(2) . .
C15 N2 C16 120.3(2) . .
C15 N2 C18 119.7(3) . .
C16 N2 C18 119.8(2) . .
O2 C1 O1 124.6(2) . .
O2 C1 C2 120.3(2) . .
O1 C1 C2 115.0(2) . .
C5 C2 C3 118.3(2) 3_656 .
C5 C2 C1 118.71(19) 3_656 .
C3 C2 C1 122.93(19) . .
C5 C3 C2 119.9(2) . .
C5 C3 C4 117.2(2) . .
C2 C3 C4 122.5(2) . .
O4 C4 O3 124.8(2) . .
O4 C4 C3 120.3(2) . .
O3 C4 C3 114.7(2) . .
C3 C5 C2 121.8(2) . 3_656
N1 C6 C7 122.4(3) . .
C6 C7 C8 118.9(3) . .
C9 C8 C7 117.6(3) . .
C9 C8 C11 117.9(3) . .
C7 C8 C11 124.5(3) . .
C8 C9 C10 120.3(3) . .
N1 C10 C9 123.2(3) . .
C12 C11 C8 123.8(4) . .
C11 C12 C13 124.4(4) . .
C14 C13 C17 116.6(3) . .
C14 C13 C12 117.8(3) . .
C17 C13 C12 125.6(3) . .
C15 C14 C13 120.8(3) . .
N2 C15 C14 121.5(3) . .
N2 C16 C17 119.7(3) . .
C16 C17 C13 120.9(3) . .
N2 C18 C19 109.3(2) . .
C24 C19 C20 119.4(3) . .
C24 C19 C18 121.9(3) . .
C20 C19 C18 118.7(3) . .
C21 C20 C19 120.0(4) . .
C22 C21 C20 120.6(4) . .
C21 C22 C23 120.2(3) . .
C21 C22 C25 119.1(4) . .
C23 C22 C25 120.7(4) . .
C24 C23 C22 119.2(4) . .
C19 C24 C23 120.7(4) . .
O6 C25 O5 123.0(4) . .
O6 C25 C22 118.0(4) . .
O5 C25 C22 119.0(4) . .

loop_
_geom_bond_atom_site_label_1
_geom_bond_atom_site_label_2
_geom_bond_distance
_geom_bond_site_symmetry_2
Zn1 O3 1.9356(18) .
Zn1 O1 1.9638(17) 3_666
Zn1 O6 2.007(3) 3_667
Zn1 N1 2.054(2) .
O1 C1 1.271(3) .
O1 Zn1 1.9638(17) 3_666
O2 C1 1.236(3) .
O3 C4 1.265(3) .
O4 C4 1.224(3) .
O5 C25 1.253(5) .
O6 C25 1.234(5) .
O6 Zn1 2.007(3) 3_667
N1 C6 1.332(4) .
N1 C10 1.337(4) .
N2 C15 1.328(4) .
N2 C16 1.343(4) .
N2 C18 1.483(3) .
C1 C2 1.501(3) .
C2 C5 1.401(3) 3_656
C2 C3 1.404(3) .
C3 C5 1.370(3) .
C3 C4 1.518(3) .
C5 C2 1.401(3) 3_656
C6 C7 1.390(4) .
C7 C8 1.409(5) .
C8 C9 1.352(5) .
C8 C11 1.488(4) .
C9 C10 1.371(4) .
C11 C12 1.310(5) .
C12 C13 1.480(4) .
C13 C14 1.369(5) .
C13 C17 1.397(5) .
C14 C15 1.354(4) .
C16 C17 1.367(4) .
C18 C19 1.514(4) .
C19 C24 1.345(5) .
C19 C20 1.405(5) .
C20 C21 1.388(5) .
C21 C22 1.338(5) .
C22 C23 1.404(6) .
C22 C25 1.529(5) .
C23 C24 1.400(5) .

loop_
_platon_squeeze_void_nr
_platon_squeeze_void_average_x
_platon_squeeze_void_average_y
_platon_squeeze_void_average_z
_platon_squeeze_void_volume
_platon_squeeze_void_count_electrons
1 -0.077 -0.025 0.282 1733.1 372.8
